data_1507094
loop_
_publ_author_name
'Mieusset, Jean-Luc'
'Krois, Daniel'
'Pacar, Mirjana'
'Brecker, Lothar'
'Giester, Gerald'
'Brinker, Udo H.'

_publ_section_title
;
 Supramolecular recognition and structural elucidation of inclusion
 complexes of an achiral carbene precursor in beta- and permethylated
 beta-cyclodextrin.
;
_journal_issue 12
_journal_name_full 'Organic letters'
_journal_page_first 1967
_journal_page_last 1970
_journal_paper_doi 10.1021/ol049478o
_journal_volume 6
_journal_year 2004
_chemical_formula_sum 'C71 H124 N2 O36'
_chemical_formula_weight 1581.72
_chemical_name_systematic
; 
 ? 
;
_space_group_IT_number 19
_symmetry_space_group_name_Hall 'P 2ac 2ab'
_symmetry_space_group_name_H-M 'P 21 21 21'
_atom_sites_solution_hydrogens geom
_atom_sites_solution_primary direct
_atom_sites_solution_secondary difmap
_audit_creation_method SHELXL-97
_cell_angle_alpha 90.00
_cell_angle_beta 90.00
_cell_angle_gamma 90.00
_cell_formula_units_Z 4
_cell_length_a 11.188(2)
_cell_length_b 25.291(2)
_cell_length_c 29.152(5)
_cell_measurement_temperature 193(2)
_cell_volume 8249(2)
_computing_structure_refinement 'SHELXL-97 (Sheldrick, 1997)'
_computing_structure_solution 'SHELXS-97 (Sheldrick, 1990)'
_diffrn_ambient_temperature 193(2)
_diffrn_measured_fraction_theta_full 0.996
_diffrn_measured_fraction_theta_max 0.996
_diffrn_radiation_monochromator graphite
_diffrn_radiation_source 'fine-focus sealed tube'
_diffrn_radiation_type MoK\a
_diffrn_radiation_wavelength 0.71073
_diffrn_reflns_av_R_equivalents 0.0000
_diffrn_reflns_av_sigmaI/netI 0.0335
_diffrn_reflns_limit_h_max 12
_diffrn_reflns_limit_h_min -12
_diffrn_reflns_limit_k_max 28
_diffrn_reflns_limit_k_min -28
_diffrn_reflns_limit_l_max 32
_diffrn_reflns_limit_l_min -32
_diffrn_reflns_number 12174
_diffrn_reflns_theta_full 23.50
_diffrn_reflns_theta_max 23.50
_diffrn_reflns_theta_min 2.79
_exptl_absorpt_coefficient_mu 0.102
_exptl_crystal_density_diffrn 1.274
_exptl_crystal_density_method 'not measured'
_exptl_crystal_F_000 3408
_refine_diff_density_max 0.423
_refine_diff_density_min -0.327
_refine_diff_density_rms 0.045
_refine_ls_abs_structure_details 'Flack H D (1983), Acta Cryst. A39, 876-881'
_refine_ls_abs_structure_Flack 0.2(8)
_refine_ls_extinction_coef 0.0036(3)
_refine_ls_extinction_expression Fc^*^=kFc[1+0.001xFc^2^\l^3^/sin(2\q)]^-1/4^
_refine_ls_extinction_method SHELXL
_refine_ls_goodness_of_fit_ref 1.054
_refine_ls_hydrogen_treatment mixed
_refine_ls_matrix_type full
_refine_ls_number_parameters 1001
_refine_ls_number_reflns 12174
_refine_ls_number_restraints 13
_refine_ls_restrained_S_all 1.058
_refine_ls_R_factor_all 0.0689
_refine_ls_R_factor_gt 0.0517
_refine_ls_shift/su_max 0.727
_refine_ls_shift/su_mean 0.012
_refine_ls_structure_factor_coef Fsqd
_refine_ls_weighting_details 'calc w=1/[\s^2^(Fo^2^)+(0.0703P)^2^+3.9468P] where P=(Fo^2^+2Fc^2^)/3'
_refine_ls_weighting_scheme calc
_refine_ls_wR_factor_gt 0.1241
_refine_ls_wR_factor_ref 0.1366
_reflns_number_gt 10055
_reflns_number_total 12174
_reflns_threshold_expression >2sigma(I)
_cod_data_source_file ol049478osi20040319_094127.cif
_cod_data_source_block slm852a
_cod_database_code 1507094

loop_
_symmetry_equiv_pos_as_xyz
'x, y, z'
'-x+1/2, -y, z+1/2'
'-x, y+1/2, -z+1/2'
'x+1/2, -y+1/2, -z'

loop_
_atom_site_label
_atom_site_type_symbol
_atom_site_fract_x
_atom_site_fract_y
_atom_site_fract_z
_atom_site_U_iso_or_equiv
_atom_site_adp_type
_atom_site_occupancy
_atom_site_symmetry_multiplicity
_atom_site_calc_flag
_atom_site_refinement_flags
_atom_site_disorder_assembly
_atom_site_disorder_group
C1 C 0.4119(6) 0.9280(2) -0.1497(2) 0.1006(19) Uani 1 1 d . . .
H1 H 0.4048 0.9277 -0.1839 0.121 Uiso 1 1 calc R . .
C2 C 0.4456(7) 0.9831(2) -0.1309(2) 0.1053(19) Uani 1 1 d . . .
H2A H 0.5258 0.9929 -0.1425 0.126 Uiso 1 1 calc R . .
H2B H 0.3878 1.0095 -0.1425 0.126 Uiso 1 1 calc R . .
C3 C 0.4466(6) 0.9848(3) -0.0823(3) 0.107(2) Uani 1 1 d . . .
H3 H 0.4923 1.0173 -0.0736 0.128 Uiso 1 1 calc R . .
C4 C 0.5136(6) 0.9371(3) -0.0600(2) 0.114(2) Uani 1 1 d . . .
H4A H 0.6009 0.9427 -0.0630 0.137 Uiso 1 1 calc R . .
H4B H 0.4943 0.9358 -0.0269 0.137 Uiso 1 1 calc R . .
C5 C 0.4812(6) 0.8850(3) -0.0816(2) 0.0986(18) Uani 1 1 d . . .
H5 H 0.5243 0.8542 -0.0677 0.118 Uiso 1 1 calc R . .
C6 C 0.3403(6) 0.8756(3) -0.0864(3) 0.107(2) Uani 1 1 d . . .
H6A H 0.3234 0.8373 -0.0892 0.129 Uiso 1 1 calc R . .
H6B H 0.2988 0.8890 -0.0587 0.129 Uiso 1 1 calc R . .
C7 C 0.2988(5) 0.9022(2) -0.1254(2) 0.0896(16) Uani 1 1 d . . .
H7A H 0.2408 0.9300 -0.1165 0.107 Uiso 1 1 calc R . .
H7B H 0.2586 0.8772 -0.1464 0.107 Uiso 1 1 calc R . .
C8 C 0.5068(5) 0.8919(3) -0.1331(2) 0.103(2) Uani 1 1 d . . .
N9 N 0.6260(6) 0.8872(3) -0.1517(2) 0.144(2) Uani 1 1 d . . .
N10 N 0.5539(7) 0.8485(3) -0.1594(2) 0.144(2) Uani 1 1 d . . .
O10 O 0.3322(5) 0.9900(2) -0.0624(2) 0.1344(16) Uani 1 1 d . . .
H10 H 0.2869 0.9663 -0.0727 0.202 Uiso 1 1 calc R . .
O1 O 0.5569(2) 1.08603(8) -0.22074(8) 0.0410(6) Uani 1 1 d . . .
C11 C 0.5873(3) 1.13953(13) -0.21459(13) 0.0425(9) Uani 1 1 d . . .
H11 H 0.6214 1.1537 -0.2438 0.051 Uiso 1 1 calc R . .
C21 C 0.6818(3) 1.14423(15) -0.17621(13) 0.0469(9) Uani 1 1 d . . .
H21 H 0.7069 1.1821 -0.1740 0.056 Uiso 1 1 calc R . .
C31 C 0.6299(3) 1.12770(15) -0.13038(12) 0.0475(10) Uani 1 1 d . . .
H31 H 0.6106 1.0891 -0.1314 0.057 Uiso 1 1 calc R . .
C41 C 0.5173(3) 1.15838(14) -0.12094(12) 0.0443(9) Uani 1 1 d . . .
H41 H 0.5378 1.1967 -0.1176 0.053 Uiso 1 1 calc R . .
C51 C 0.4293(3) 1.15195(14) -0.16060(11) 0.0425(9) Uani 1 1 d . . .
H51 H 0.4108 1.1135 -0.1641 0.051 Uiso 1 1 calc R . .
O51 O 0.4865(2) 1.17005(9) -0.20205(8) 0.0420(6) Uani 1 1 d . . .
C58 C 0.3137(4) 1.18131(15) -0.15556(13) 0.0499(10) Uani 1 1 d . . .
H58A H 0.2699 1.1807 -0.1851 0.060 Uiso 1 1 calc R . .
H58B H 0.2635 1.1637 -0.1322 0.060 Uiso 1 1 calc R . .
O59 O 0.3350(3) 1.23455(10) -0.14227(9) 0.0582(7) Uani 1 1 d . . .
C60 C 0.2275(5) 1.2614(2) -0.13120(18) 0.0814(15) Uani 1 1 d . . .
H60A H 0.2459 1.2979 -0.1222 0.122 Uiso 1 1 calc R . .
H60B H 0.1877 1.2433 -0.1057 0.122 Uiso 1 1 calc R . .
H60C H 0.1747 1.2617 -0.1580 0.122 Uiso 1 1 calc R . .
O81 O 0.7842(2) 1.11331(11) -0.18501(10) 0.0586(7) Uani 1 1 d . . .
C82 C 0.8561(4) 1.1329(2) -0.22049(17) 0.0759(14) Uani 1 1 d . . .
H82A H 0.9259 1.1099 -0.2244 0.114 Uiso 1 1 calc R . .
H82B H 0.8826 1.1687 -0.2129 0.114 Uiso 1 1 calc R . .
H82C H 0.8100 1.1337 -0.2491 0.114 Uiso 1 1 calc R . .
O79 O 0.7167(3) 1.13672(12) -0.09599(10) 0.0670(8) Uani 1 1 d . . .
C80 C 0.7296(6) 1.0935(2) -0.0640(2) 0.106(2) Uani 1 1 d . . .
H80A H 0.7917 1.1022 -0.0415 0.159 Uiso 1 1 calc R . .
H80B H 0.7524 1.0614 -0.0807 0.159 Uiso 1 1 calc R . .
H80C H 0.6536 1.0876 -0.0482 0.159 Uiso 1 1 calc R . .
O2 O 0.3852(2) 0.94939(9) -0.28826(8) 0.0387(6) Uani 1 1 d . . .
O52 O 0.3979(2) 1.03312(9) -0.32226(7) 0.0423(6) Uani 1 1 d . . .
C12 C 0.4435(3) 0.98079(14) -0.32149(12) 0.0419(9) Uani 1 1 d . . .
H12 H 0.4311 0.9645 -0.3524 0.050 Uiso 1 1 calc R . .
C22 C 0.5759(3) 0.98306(15) -0.31168(13) 0.0502(9) Uani 1 1 d . . .
H22 H 0.6161 1.0021 -0.3375 0.060 Uiso 1 1 calc R . .
C32 C 0.6029(3) 1.01243(14) -0.26728(13) 0.0447(9) Uani 1 1 d . . .
H32 H 0.5722 0.9913 -0.2408 0.054 Uiso 1 1 calc R . .
C42 C 0.5440(3) 1.06658(14) -0.26694(11) 0.0392(8) Uani 1 1 d . . .
H42 H 0.5859 1.0907 -0.2889 0.047 Uiso 1 1 calc R . .
C52 C 0.4113(3) 1.06202(13) -0.27979(11) 0.0370(8) Uani 1 1 d . . .
H52 H 0.3677 1.0430 -0.2548 0.044 Uiso 1 1 calc R . .
C61 C 0.3522(3) 1.11464(15) -0.28823(14) 0.0483(9) Uani 1 1 d . . .
H61A H 0.3768 1.1403 -0.2644 0.058 Uiso 1 1 calc R . .
H61B H 0.3766 1.1287 -0.3185 0.058 Uiso 1 1 calc R . .
O62 O 0.2272(2) 1.10743(11) -0.28701(11) 0.0648(8) Uani 1 1 d . . .
C63 C 0.1631(4) 1.15357(18) -0.29976(19) 0.0783(14) Uani 1 1 d . . .
H63A H 0.0771 1.1464 -0.2985 0.117 Uiso 1 1 calc R . .
H63B H 0.1854 1.1639 -0.3310 0.117 Uiso 1 1 calc R . .
H63C H 0.1826 1.1824 -0.2785 0.117 Uiso 1 1 calc R . .
O85 O 0.6245(2) 0.93080(11) -0.30882(11) 0.0634(8) Uani 1 1 d . . .
C86 C 0.7221(6) 0.9208(2) -0.3366(3) 0.145(3) Uani 1 1 d . . .
H86A H 0.7488 0.8843 -0.3321 0.217 Uiso 1 1 calc R . .
H86B H 0.7871 0.9451 -0.3287 0.217 Uiso 1 1 calc R . .
H86C H 0.6995 0.9260 -0.3688 0.217 Uiso 1 1 calc R . .
O83 O 0.7279(2) 1.01885(12) -0.26266(12) 0.0693(9) Uani 1 1 d . . .
C84 C 0.7777(5) 0.9911(2) -0.2241(2) 0.104(2) Uani 1 1 d . . .
H84A H 0.8640 0.9974 -0.2228 0.156 Uiso 1 1 calc R . .
H84B H 0.7624 0.9532 -0.2273 0.156 Uiso 1 1 calc R . .
H84C H 0.7405 1.0040 -0.1957 0.156 Uiso 1 1 calc R . .
O3 O 0.1557(2) 0.82148(10) -0.24861(8) 0.0435(6) Uani 1 1 d . . .
O53 O 0.0795(2) 0.89940(9) -0.27781(8) 0.0426(6) Uani 1 1 d . B .
C13 C 0.1007(3) 0.84486(14) -0.28685(12) 0.0418(8) Uani 1 1 d . . .
H13 H 0.0233 0.8266 -0.2935 0.050 Uiso 1 1 calc R . .
C23 C 0.1838(3) 0.84005(13) -0.32811(11) 0.0414(9) Uani 1 1 d . . .
H23 H 0.1436 0.8564 -0.3553 0.050 Uiso 1 1 calc R . .
C33 C 0.3003(3) 0.86901(13) -0.31944(11) 0.0384(8) Uani 1 1 d . . .
H33 H 0.3463 0.8500 -0.2951 0.046 Uiso 1 1 calc R . .
C43 C 0.2764(3) 0.92528(13) -0.30374(12) 0.0371(8) Uani 1 1 d . B .
H43 H 0.2436 0.9461 -0.3300 0.044 Uiso 1 1 calc R . .
C53 C 0.1873(3) 0.92668(13) -0.26420(12) 0.0396(8) Uani 1 1 d . . .
H53 H 0.2228 0.9083 -0.2371 0.048 Uiso 1 1 calc R A 1
C64 C 0.1491(3) 0.98206(15) -0.25022(12) 0.0486(12) Uani 0.656(9) 1 d PD B 1
H64A H 0.1777 1.0080 -0.2731 0.058 Uiso 0.656(9) 1 calc PR B 1
H64B H 0.0608 0.9841 -0.2489 0.058 Uiso 0.656(9) 1 calc PR B 1
O65 O 0.1987(5) 0.9941(2) -0.20610(15) 0.073(2) Uani 0.656(9) 1 d PD B 1
C66 C 0.1558(10) 1.0422(3) -0.1880(5) 0.074(3) Uani 0.656(9) 1 d PD B 1
H66A H 0.1889 1.0476 -0.1572 0.111 Uiso 0.656(9) 1 calc PR B 1
H66B H 0.0683 1.0410 -0.1862 0.111 Uiso 0.656(9) 1 calc PR B 1
H66C H 0.1802 1.0715 -0.2079 0.111 Uiso 0.656(9) 1 calc PR B 1
C64X C 0.1491(3) 0.98206(15) -0.25022(12) 0.0486(12) Uani 0.34 1 d PD B 2
H64C H 0.2120 1.0080 -0.2582 0.058 Uiso 0.344(9) 1 calc PR B 2
H64D H 0.0744 0.9921 -0.2662 0.058 Uiso 0.344(9) 1 calc PR B 2
O65X O 0.1309(12) 0.9809(5) -0.2019(3) 0.073(2) Uani 0.34 1 d PD B 2
C66X C 0.114(2) 1.0310(7) -0.1827(11) 0.074(3) Uani 0.34 1 d PD B 2
H66D H 0.1023 1.0276 -0.1495 0.111 Uiso 0.344(9) 1 calc PR B 2
H66E H 0.0426 1.0473 -0.1964 0.111 Uiso 0.344(9) 1 calc PR B 2
H66F H 0.1837 1.0531 -0.1889 0.111 Uiso 0.344(9) 1 calc PR B 2
O89 O 0.2073(2) 0.78588(9) -0.33807(9) 0.0493(6) Uani 1 1 d . . .
C90 C 0.1365(6) 0.7634(2) -0.3707(2) 0.120(3) Uani 1 1 d . . .
H90A H 0.1602 0.7264 -0.3751 0.180 Uiso 1 1 calc R . .
H90B H 0.1456 0.7826 -0.3996 0.180 Uiso 1 1 calc R . .
H90C H 0.0529 0.7649 -0.3608 0.180 Uiso 1 1 calc R . .
O87 O 0.3697(2) 0.87100(10) -0.36025(8) 0.0478(6) Uani 1 1 d . . .
C88 C 0.4605(4) 0.83201(18) -0.36321(18) 0.0729(13) Uani 1 1 d . . .
H88A H 0.5034 0.8359 -0.3923 0.109 Uiso 1 1 calc R . .
H88B H 0.4243 0.7968 -0.3617 0.109 Uiso 1 1 calc R . .
H88C H 0.5166 0.8364 -0.3377 0.109 Uiso 1 1 calc R . .
O4 O 0.0685(2) 0.79022(9) -0.10151(7) 0.0405(6) Uani 1 1 d . . .
O54 O -0.0586(2) 0.77035(9) -0.16246(8) 0.0437(6) Uani 1 1 d . . .
C14 C 0.0251(3) 0.74977(14) -0.13048(12) 0.0422(9) Uani 1 1 d . . .
H14 H -0.0162 0.7227 -0.1111 0.051 Uiso 1 1 calc R . .
C24 C 0.1276(3) 0.72332(13) -0.15534(12) 0.0425(9) Uani 1 1 d . . .
H24 H 0.0947 0.6926 -0.1729 0.051 Uiso 1 1 calc R . .
C34 C 0.1846(3) 0.76116(13) -0.18949(11) 0.0374(8) Uani 1 1 d . . .
H34 H 0.2240 0.7906 -0.1723 0.045 Uiso 1 1 calc R . .
C44 C 0.0900(3) 0.78449(13) -0.22176(11) 0.0362(8) Uani 1 1 d . . .
H44 H 0.0560 0.7562 -0.2418 0.043 Uiso 1 1 calc R . .
C54 C -0.0086(3) 0.80941(13) -0.19286(11) 0.0378(8) Uani 1 1 d . . .
H54 H 0.0277 0.8381 -0.1738 0.045 Uiso 1 1 calc R . .
C67 C -0.1152(3) 0.83243(15) -0.21835(12) 0.0440(9) Uani 1 1 d . . .
H67D H -0.1771 0.8433 -0.1960 0.053 Uiso 1 1 calc R . .
H67E H -0.0898 0.8642 -0.2356 0.053 Uiso 1 1 calc R . .
O68 O -0.1645(2) 0.79467(11) -0.24931(9) 0.0546(7) Uani 1 1 d . . .
C69 C -0.2889(4) 0.7968(2) -0.25071(18) 0.0805(15) Uani 1 1 d . . .
H69F H -0.3188 0.7698 -0.2719 0.121 Uiso 1 1 calc R . .
H69G H -0.3143 0.8318 -0.2612 0.121 Uiso 1 1 calc R . .
H69H H -0.3210 0.7902 -0.2200 0.121 Uiso 1 1 calc R . .
O93 O 0.2118(3) 0.70388(10) -0.12401(9) 0.0564(7) Uani 1 1 d . . .
C94 C 0.2399(6) 0.65069(19) -0.1289(2) 0.0963(19) Uani 1 1 d . . .
H94A H 0.2991 0.6406 -0.1057 0.144 Uiso 1 1 calc R . .
H94B H 0.2730 0.6446 -0.1596 0.144 Uiso 1 1 calc R . .
H94C H 0.1675 0.6294 -0.1249 0.144 Uiso 1 1 calc R . .
O91 O 0.2729(2) 0.73322(9) -0.21488(9) 0.0455(6) Uani 1 1 d . . .
C92 C 0.3852(4) 0.75955(16) -0.21809(16) 0.0598(11) Uani 1 1 d . . .
H92A H 0.4409 0.7378 -0.2359 0.090 Uiso 1 1 calc R . .
H92B H 0.4176 0.7652 -0.1872 0.090 Uiso 1 1 calc R . .
H92C H 0.3744 0.7938 -0.2333 0.090 Uiso 1 1 calc R . .
O5 O 0.1111(2) 0.88758(9) 0.01968(8) 0.0434(6) Uani 1 1 d . . .
O55 O -0.0764(2) 0.86776(9) -0.01093(8) 0.0469(6) Uani 1 1 d . . .
C15 C 0.0048(3) 0.85824(14) 0.02527(12) 0.0456(9) Uani 1 1 d . . .
H15 H -0.0336 0.8682 0.0550 0.055 Uiso 1 1 calc R . .
C25 C 0.0328(4) 0.79926(15) 0.02568(12) 0.0466(9) Uani 1 1 d . . .
H25 H -0.0430 0.7800 0.0327 0.056 Uiso 1 1 calc R . .
C35 C 0.0786(3) 0.77938(13) -0.02003(11) 0.0401(8) Uani 1 1 d . . .
H35 H 0.1630 0.7915 -0.0243 0.048 Uiso 1 1 calc R . .
C45 C 0.0028(3) 0.79912(14) -0.05997(11) 0.0403(8) Uani 1 1 d . . .
H45 H -0.0734 0.7784 -0.0611 0.048 Uiso 1 1 calc R . .
C55 C -0.0268(4) 0.85796(13) -0.05595(12) 0.0439(9) Uani 1 1 d . . .
H55 H 0.0473 0.8795 -0.0603 0.053 Uiso 1 1 calc R . .
C70 C -0.1220(4) 0.87574(16) -0.08919(14) 0.0568(11) Uani 1 1 d . . .
H70D H -0.0995 0.8644 -0.1205 0.068 Uiso 1 1 calc R . .
H70E H -0.1985 0.8583 -0.0812 0.068 Uiso 1 1 calc R . .
O71 O -0.1383(3) 0.93103(12) -0.08880(11) 0.0770(9) Uani 1 1 d . . .
C72 C -0.0584(7) 0.9578(2) -0.1152(2) 0.123(2) Uani 1 1 d . . .
H72F H -0.0753 0.9958 -0.1136 0.184 Uiso 1 1 calc R . .
H72G H -0.0651 0.9459 -0.1471 0.184 Uiso 1 1 calc R . .
H72H H 0.0228 0.9511 -0.1040 0.184 Uiso 1 1 calc R . .
O97 O 0.1184(3) 0.78481(10) 0.05939(9) 0.0630(8) Uani 1 1 d . . .
C98 C 0.0748(7) 0.7825(2) 0.10434(15) 0.104(2) Uani 1 1 d . . .
H98A H 0.1397 0.7724 0.1252 0.156 Uiso 1 1 calc R . .
H98B H 0.0107 0.7561 0.1061 0.156 Uiso 1 1 calc R . .
H98C H 0.0436 0.8172 0.1132 0.156 Uiso 1 1 calc R . .
O95 O 0.0749(2) 0.72328(9) -0.02173(8) 0.0467(6) Uani 1 1 d . . .
C96 C 0.1852(4) 0.69806(17) -0.01100(15) 0.0625(11) Uani 1 1 d . . .
H96A H 0.1753 0.6596 -0.0130 0.094 Uiso 1 1 calc R . .
H96B H 0.2095 0.7077 0.0202 0.094 Uiso 1 1 calc R . .
H96C H 0.2466 0.7095 -0.0328 0.094 Uiso 1 1 calc R . .
O6 O 0.2909(2) 1.04842(9) 0.02343(7) 0.0411(6) Uani 1 1 d . . .
O56 O 0.1106(2) 1.02660(9) 0.05896(8) 0.0430(6) Uani 1 1 d . . .
C16 C 0.2350(3) 1.03467(14) 0.06526(11) 0.0400(8) Uani 1 1 d . . .
H16 H 0.2466 1.0643 0.0875 0.048 Uiso 1 1 calc R . .
C26 C 0.2914(3) 0.98532(13) 0.08498(12) 0.0409(8) Uani 1 1 d . . .
H26 H 0.2583 0.9799 0.1165 0.049 Uiso 1 1 calc R . .
C36 C 0.2619(3) 0.93663(13) 0.05652(12) 0.0416(9) Uani 1 1 d . . .
H36 H 0.3025 0.9393 0.0260 0.050 Uiso 1 1 calc R . .
C46 C 0.1285(3) 0.93224(13) 0.04942(12) 0.0411(8) Uani 1 1 d . . .
H46 H 0.0883 0.9256 0.0795 0.049 Uiso 1 1 calc R . .
C56 C 0.0816(3) 0.98354(13) 0.02881(12) 0.0414(8) Uani 1 1 d . . .
H56 H 0.1239 0.9895 -0.0010 0.050 Uiso 1 1 calc R . .
C73 C -0.0502(4) 0.98612(16) 0.01990(14) 0.0536(10) Uani 1 1 d . . .
H73D H -0.0728 1.0227 0.0115 0.064 Uiso 1 1 calc R . .
H73E H -0.0707 0.9627 -0.0062 0.064 Uiso 1 1 calc R . .
O74 O -0.1151(3) 0.97016(12) 0.05941(11) 0.0662(8) Uani 1 1 d . . .
C75 C -0.2407(4) 0.9691(2) 0.0507(2) 0.0991(19) Uani 1 1 d . . .
H75F H -0.2830 0.9583 0.0786 0.149 Uiso 1 1 calc R . .
H75G H -0.2577 0.9439 0.0260 0.149 Uiso 1 1 calc R . .
H75H H -0.2675 1.0045 0.0416 0.149 Uiso 1 1 calc R . .
O101 O 0.4170(2) 0.99283(10) 0.08895(8) 0.0522(7) Uani 1 1 d . . .
C102 C 0.4686(4) 0.9740(2) 0.12988(15) 0.0746(14) Uani 1 1 d . . .
H10A H 0.5549 0.9807 0.1294 0.112 Uiso 1 1 calc R . .
H10B H 0.4543 0.9359 0.1326 0.112 Uiso 1 1 calc R . .
H10C H 0.4327 0.9922 0.1561 0.112 Uiso 1 1 calc R . .
O99 O 0.3056(3) 0.89130(10) 0.08029(9) 0.0568(7) Uani 1 1 d . . .
C100 C 0.3725(5) 0.85628(19) 0.05273(18) 0.0846(16) Uani 1 1 d . . .
H10D H 0.3992 0.8263 0.0713 0.127 Uiso 1 1 calc R . .
H10E H 0.4422 0.8748 0.0402 0.127 Uiso 1 1 calc R . .
H10F H 0.3225 0.8434 0.0275 0.127 Uiso 1 1 calc R . .
O7 O 0.4689(3) 1.13962(9) -0.07852(8) 0.0526(7) Uani 1 1 d . . .
O57 O 0.2866(3) 1.16738(10) -0.04808(8) 0.0559(7) Uani 1 1 d . D .
C17 C 0.4114(4) 1.17630(15) -0.05006(13) 0.0560(11) Uani 1 1 d . . .
H17 H 0.4264 1.2127 -0.0621 0.067 Uiso 1 1 calc R . .
C27 C 0.4593(4) 1.17255(16) -0.00084(13) 0.0565(11) Uani 1 1 d . . .
H27 H 0.4201 1.2007 0.0180 0.068 Uiso 1 1 calc R . .
C37 C 0.4313(4) 1.11940(14) 0.02050(11) 0.0440(9) Uani 1 1 d . . .
H37 H 0.4832 1.0916 0.0064 0.053 Uiso 1 1 calc R . .
C47 C 0.3011(3) 1.10428(13) 0.01448(12) 0.0420(9) Uani 1 1 d . D .
H47 H 0.2509 1.1244 0.0369 0.050 Uiso 1 1 calc R . .
C57 C 0.2560(4) 1.11436(15) -0.03428(13) 0.0531(10) Uani 1 1 d D . .
H57 H 0.2981 1.0893 -0.0553 0.064 Uiso 1 1 calc R C 1
C76 C 0.1238(6) 1.1076(4) -0.0413(2) 0.064(2) Uani 0.668(8) 1 d PD D 1
H76A H 0.0965 1.0729 -0.0296 0.076 Uiso 0.668(8) 1 calc PR D 1
H76B H 0.0787 1.1360 -0.0256 0.076 Uiso 0.668(8) 1 calc PR D 1
O77 O 0.1090(4) 1.1109(2) -0.08921(16) 0.0907(18) Uani 0.668(8) 1 d PD D 1
C78 C -0.0032(7) 1.1248(5) -0.1009(3) 0.126(4) Uani 0.668(8) 1 d PD D 1
H78A H -0.0114 1.1239 -0.1344 0.190 Uiso 0.668(8) 1 calc PR D 1
H78B H -0.0197 1.1607 -0.0898 0.190 Uiso 0.668(8) 1 calc PR D 1
H78C H -0.0600 1.1000 -0.0871 0.190 Uiso 0.668(8) 1 calc PR D 1
C76X C 0.1227(8) 1.1203(9) -0.0274(8) 0.064(2) Uani 0.33 1 d PD D 2
H76C H 0.0899 1.1283 -0.0581 0.076 Uiso 0.332(8) 1 calc PR D 2
H76D H 0.0935 1.0844 -0.0195 0.076 Uiso 0.332(8) 1 calc PR D 2
O77X O 0.0623(9) 1.1552(5) 0.0033(3) 0.0907(18) Uani 0.33 1 d PD D 2
C78X C -0.0602(11) 1.1567(10) 0.0101(7) 0.126(4) Uani 0.33 1 d PD D 2
H78D H -0.0789 1.1823 0.0343 0.190 Uiso 0.332(8) 1 calc PR D 2
H78E H -0.0886 1.1216 0.0192 0.190 Uiso 0.332(8) 1 calc PR D 2
H78F H -0.0998 1.1674 -0.0184 0.190 Uiso 0.332(8) 1 calc PR D 2
O105 O 0.5857(3) 1.17986(13) 0.00163(11) 0.0806(10) Uani 1 1 d . . .
C106 C 0.6239(7) 1.2326(2) -0.0064(2) 0.130(3) Uani 1 1 d . . .
H10G H 0.7112 1.2344 -0.0038 0.195 Uiso 1 1 calc R . .
H10H H 0.5875 1.2561 0.0164 0.195 Uiso 1 1 calc R . .
H10J H 0.5996 1.2435 -0.0372 0.195 Uiso 1 1 calc R . .
O103 O 0.4521(2) 1.12130(10) 0.06851(8) 0.0485(6) Uani 1 1 d . . .
C104 C 0.5656(4) 1.10271(19) 0.08311(16) 0.0678(12) Uani 1 1 d . . .
H10X H 0.5717 1.1058 0.1165 0.102 Uiso 1 1 calc R . .
H10Y H 0.6286 1.1239 0.0687 0.102 Uiso 1 1 calc R . .
H10Z H 0.5750 1.0656 0.0742 0.102 Uiso 1 1 calc R . .

loop_
_atom_site_aniso_label
_atom_site_aniso_U_11
_atom_site_aniso_U_22
_atom_site_aniso_U_33
_atom_site_aniso_U_23
_atom_site_aniso_U_13
_atom_site_aniso_U_12
C1 0.111(5) 0.095(4) 0.096(4) 0.009(3) -0.033(4) -0.016(4)
C2 0.129(5) 0.076(4) 0.111(5) 0.008(3) 0.007(4) -0.021(4)
C3 0.097(5) 0.091(4) 0.132(6) -0.015(4) 0.036(4) 0.004(4)
C4 0.104(5) 0.136(6) 0.102(5) -0.019(4) -0.006(4) -0.021(5)
C5 0.107(5) 0.103(4) 0.086(4) -0.001(3) -0.005(4) 0.010(4)
C6 0.105(5) 0.095(4) 0.121(5) 0.007(4) 0.018(4) -0.021(4)
C7 0.067(3) 0.096(4) 0.105(4) -0.015(4) 0.000(3) 0.001(3)
C8 0.065(3) 0.115(5) 0.127(5) -0.045(4) 0.014(4) 0.032(3)
N9 0.124(5) 0.165(6) 0.142(5) -0.033(5) -0.003(4) -0.010(5)
N10 0.135(5) 0.148(6) 0.148(5) -0.038(5) 0.013(5) 0.004(5)
O10 0.130(4) 0.127(4) 0.146(4) 0.002(3) 0.011(4) -0.005(3)
O1 0.0493(14) 0.0355(13) 0.0383(13) 0.0023(10) -0.0054(12) -0.0080(11)
C11 0.046(2) 0.0367(19) 0.045(2) 0.0001(16) 0.0022(18) -0.0016(17)
C21 0.044(2) 0.042(2) 0.055(2) 0.0028(18) -0.0117(19) -0.0068(18)
C31 0.053(2) 0.044(2) 0.046(2) 0.0007(17) -0.015(2) -0.0073(19)
C41 0.059(2) 0.0360(19) 0.0378(19) 0.0044(16) -0.0043(18) -0.0108(18)
C51 0.050(2) 0.0409(19) 0.0369(19) 0.0035(16) -0.0005(18) -0.0056(18)
O51 0.0506(15) 0.0371(12) 0.0382(13) 0.0046(11) -0.0036(12) -0.0012(12)
C58 0.053(2) 0.054(2) 0.044(2) 0.0028(18) -0.0020(19) -0.001(2)
O59 0.0681(19) 0.0483(16) 0.0583(16) 0.0020(13) 0.0007(15) 0.0120(14)
C60 0.093(4) 0.078(3) 0.074(3) 0.008(3) 0.018(3) 0.028(3)
O81 0.0456(16) 0.0669(18) 0.0634(17) 0.0131(15) -0.0026(14) -0.0020(14)
C82 0.057(3) 0.095(4) 0.076(3) 0.023(3) 0.007(3) 0.001(3)
O79 0.0666(19) 0.081(2) 0.0532(17) 0.0087(15) -0.0251(15) -0.0110(16)
C80 0.119(5) 0.113(5) 0.086(4) 0.035(3) -0.052(4) -0.003(4)
O2 0.0396(13) 0.0396(13) 0.0369(12) 0.0024(10) 0.0004(11) -0.0013(11)
O52 0.0530(15) 0.0386(13) 0.0352(13) 0.0000(10) -0.0032(11) 0.0003(11)
C12 0.045(2) 0.045(2) 0.0359(18) -0.0004(16) 0.0076(17) -0.0035(18)
C22 0.048(2) 0.047(2) 0.056(2) -0.0073(19) 0.016(2) 0.0008(19)
C32 0.0311(19) 0.044(2) 0.059(2) 0.0018(18) 0.0029(17) 0.0013(16)
C42 0.0375(19) 0.0426(19) 0.0374(19) -0.0007(16) 0.0017(16) -0.0068(16)
C52 0.0402(19) 0.0367(18) 0.0341(18) 0.0015(15) 0.0005(16) 0.0014(16)
C61 0.052(2) 0.042(2) 0.050(2) 0.0038(18) -0.0072(19) 0.0053(18)
O62 0.0486(16) 0.0548(17) 0.091(2) 0.0109(15) -0.0132(16) 0.0154(14)
C63 0.069(3) 0.062(3) 0.104(4) 0.005(3) -0.027(3) 0.027(2)
O85 0.0462(15) 0.0519(16) 0.092(2) -0.0178(15) 0.0155(16) 0.0058(13)
C86 0.116(5) 0.082(4) 0.237(9) -0.031(5) 0.118(6) -0.001(4)
O83 0.0332(15) 0.0712(19) 0.104(2) -0.0178(18) -0.0010(16) 0.0039(14)
C84 0.059(3) 0.078(4) 0.174(6) 0.011(4) -0.045(4) 0.021(3)
O3 0.0401(14) 0.0508(14) 0.0395(13) 0.0112(11) -0.0039(11) -0.0083(12)
O53 0.0388(13) 0.0445(14) 0.0444(14) -0.0004(11) -0.0011(11) -0.0008(11)
C13 0.039(2) 0.047(2) 0.0398(19) 0.0073(16) -0.0088(17) -0.0034(17)
C23 0.052(2) 0.0368(19) 0.0356(19) 0.0049(15) -0.0045(17) 0.0027(17)
C33 0.045(2) 0.0372(18) 0.0328(18) 0.0024(15) 0.0030(17) 0.0034(16)
C43 0.0370(19) 0.0364(19) 0.0378(19) 0.0022(15) -0.0056(16) 0.0013(16)
C53 0.040(2) 0.0397(19) 0.0388(19) -0.0016(15) 0.0039(17) -0.0023(16)
C64 0.045(2) 0.053(2) 0.048(2) -0.0095(18) 0.0098(18) -0.0014(19)
O65 0.111(6) 0.054(3) 0.054(2) -0.010(2) -0.001(3) 0.008(3)
C66 0.092(9) 0.056(5) 0.075(5) -0.023(5) 0.012(5) -0.011(4)
C64X 0.045(2) 0.053(2) 0.048(2) -0.0095(18) 0.0098(18) -0.0014(19)
O65X 0.111(6) 0.054(3) 0.054(2) -0.010(2) -0.001(3) 0.008(3)
C66X 0.092(9) 0.056(5) 0.075(5) -0.023(5) 0.012(5) -0.011(4)
O89 0.0596(16) 0.0367(13) 0.0517(15) -0.0024(12) -0.0110(14) 0.0037(13)
C90 0.163(6) 0.057(3) 0.140(5) -0.041(3) -0.098(5) 0.026(4)
O87 0.0523(15) 0.0474(14) 0.0439(14) -0.0033(11) 0.0098(13) 0.0059(13)
C88 0.062(3) 0.065(3) 0.092(3) -0.013(3) 0.023(3) 0.013(2)
O4 0.0476(14) 0.0389(12) 0.0351(12) 0.0012(10) -0.0008(11) -0.0091(11)
O54 0.0444(14) 0.0468(14) 0.0399(13) 0.0002(11) -0.0004(12) -0.0095(12)
C14 0.052(2) 0.0359(19) 0.0386(19) -0.0010(16) -0.0011(18) -0.0114(18)
C24 0.056(2) 0.0325(18) 0.0390(19) 0.0003(15) -0.0039(19) -0.0021(17)
C34 0.042(2) 0.0346(18) 0.0362(18) -0.0051(15) -0.0031(16) -0.0028(16)
C44 0.040(2) 0.0349(18) 0.0339(18) 0.0021(15) 0.0008(16) -0.0069(16)
C54 0.042(2) 0.0369(18) 0.0340(18) -0.0009(15) 0.0012(16) -0.0047(16)
C67 0.040(2) 0.048(2) 0.044(2) -0.0078(17) 0.0016(18) -0.0015(17)
O68 0.0414(15) 0.0725(18) 0.0499(15) -0.0166(14) -0.0069(12) -0.0008(14)
C69 0.047(3) 0.109(4) 0.086(3) -0.032(3) -0.014(2) -0.005(3)
O93 0.0771(19) 0.0448(15) 0.0474(15) 0.0049(12) -0.0105(15) 0.0094(15)
C94 0.124(5) 0.052(3) 0.113(4) 0.008(3) -0.040(4) 0.028(3)
O91 0.0442(15) 0.0377(13) 0.0545(15) -0.0066(11) 0.0015(13) 0.0020(11)
C92 0.048(2) 0.054(2) 0.078(3) -0.002(2) 0.007(2) -0.004(2)
O5 0.0542(15) 0.0390(13) 0.0371(13) -0.0052(11) 0.0085(12) -0.0007(12)
O55 0.0513(15) 0.0489(14) 0.0406(14) -0.0028(11) 0.0060(13) 0.0023(12)
C15 0.054(2) 0.047(2) 0.0355(19) 0.0015(17) 0.0084(18) -0.0023(19)
C25 0.056(2) 0.050(2) 0.0341(19) 0.0083(17) 0.0005(18) -0.0088(19)
C35 0.045(2) 0.0360(19) 0.0392(19) 0.0037(15) 0.0014(17) -0.0056(16)
C45 0.042(2) 0.047(2) 0.0324(18) 0.0005(16) 0.0041(16) -0.0045(17)
C55 0.054(2) 0.0393(19) 0.0382(19) 0.0015(16) 0.0055(18) 0.0031(18)
C70 0.066(3) 0.054(2) 0.051(2) 0.0009(19) -0.002(2) 0.017(2)
O71 0.105(3) 0.0633(19) 0.0628(19) 0.0029(16) -0.0003(19) 0.0268(19)
C72 0.168(7) 0.083(4) 0.118(5) 0.031(4) 0.048(5) 0.017(4)
O97 0.096(2) 0.0549(16) 0.0383(15) 0.0083(12) -0.0091(16) -0.0023(16)
C98 0.170(6) 0.101(4) 0.042(3) 0.006(3) -0.004(3) 0.009(4)
O95 0.0504(15) 0.0381(14) 0.0515(15) 0.0024(11) -0.0038(13) 0.0001(12)
C96 0.064(3) 0.061(3) 0.063(3) 0.002(2) -0.014(2) 0.018(2)
O6 0.0577(15) 0.0359(13) 0.0296(12) 0.0009(10) 0.0018(12) 0.0020(11)
O56 0.0510(16) 0.0378(13) 0.0403(13) -0.0046(11) 0.0010(12) 0.0078(11)
C16 0.052(2) 0.0404(19) 0.0271(17) -0.0022(15) -0.0008(17) 0.0017(17)
C26 0.048(2) 0.043(2) 0.0318(18) 0.0027(16) -0.0007(17) 0.0067(17)
C36 0.057(2) 0.0365(19) 0.0314(18) 0.0033(15) -0.0004(17) 0.0116(17)
C46 0.055(2) 0.0362(19) 0.0317(18) -0.0035(15) 0.0062(17) 0.0045(17)
C56 0.046(2) 0.0374(19) 0.0404(19) -0.0053(16) 0.0040(17) 0.0036(17)
C73 0.048(2) 0.048(2) 0.065(3) 0.001(2) -0.002(2) 0.0078(19)
O74 0.0515(17) 0.0671(18) 0.080(2) 0.0043(16) 0.0164(16) 0.0063(14)
C75 0.052(3) 0.093(4) 0.153(5) 0.018(4) 0.028(3) 0.012(3)
O101 0.0542(17) 0.0580(16) 0.0444(14) 0.0092(12) -0.0085(13) -0.0010(13)
C102 0.061(3) 0.105(4) 0.058(3) 0.016(3) -0.011(2) 0.017(3)
O99 0.0798(19) 0.0417(14) 0.0491(14) 0.0016(12) -0.0109(14) 0.0211(14)
C100 0.109(4) 0.063(3) 0.082(3) -0.002(3) -0.011(3) 0.044(3)
O7 0.085(2) 0.0371(13) 0.0361(13) 0.0034(11) -0.0006(13) -0.0003(13)
O57 0.084(2) 0.0412(15) 0.0422(14) 0.0108(12) 0.0001(14) 0.0046(15)
C17 0.086(3) 0.035(2) 0.047(2) -0.0013(18) 0.005(2) -0.002(2)
C27 0.083(3) 0.048(2) 0.039(2) -0.0034(17) -0.001(2) -0.013(2)
C37 0.058(2) 0.043(2) 0.0308(19) -0.0033(16) -0.0033(18) 0.0023(18)
C47 0.057(2) 0.0344(19) 0.0343(18) 0.0007(15) -0.0059(17) 0.0034(17)
C57 0.074(3) 0.044(2) 0.042(2) 0.0077(17) -0.015(2) -0.001(2)
C76 0.083(4) 0.063(6) 0.045(6) 0.001(4) -0.044(3) -0.008(3)
O77 0.076(3) 0.127(4) 0.069(3) 0.003(3) -0.024(2) 0.030(3)
C78 0.073(5) 0.199(10) 0.107(6) -0.030(7) -0.016(5) 0.030(6)
C76X 0.083(4) 0.063(6) 0.045(6) 0.001(4) -0.044(3) -0.008(3)
O77X 0.076(3) 0.127(4) 0.069(3) 0.003(3) -0.024(2) 0.030(3)
C78X 0.073(5) 0.199(10) 0.107(6) -0.030(7) -0.016(5) 0.030(6)
O105 0.092(3) 0.085(2) 0.065(2) -0.0034(16) -0.0067(18) -0.043(2)
C106 0.171(7) 0.115(5) 0.103(4) 0.014(4) -0.020(5) -0.099(5)
O103 0.0528(16) 0.0564(15) 0.0362(13) -0.0033(11) -0.0094(12) 0.0068(13)
C104 0.058(3) 0.080(3) 0.066(3) 0.005(2) -0.014(2) 0.006(2)

loop_
_atom_type_symbol
_atom_type_description
_atom_type_scat_dispersion_real
_atom_type_scat_dispersion_imag
_atom_type_scat_source
C C 0.0033 0.0016 'International Tables Vol C Tables 4.2.6.8 and 6.1.1.4'
H H 0.0000 0.0000 'International Tables Vol C Tables 4.2.6.8 and 6.1.1.4'
O O 0.0106 0.0060 'International Tables Vol C Tables 4.2.6.8 and 6.1.1.4'
N N 0.0061 0.0033 'International Tables Vol C Tables 4.2.6.8 and 6.1.1.4'

loop_
_geom_angle_atom_site_label_1
_geom_angle_atom_site_label_2
_geom_angle_atom_site_label_3
_geom_angle
C8 C1 C2 105.3(5)
C8 C1 C7 99.9(5)
C2 C1 C7 113.9(6)
C8 C1 H1 112.3
C2 C1 H1 112.3
C7 C1 H1 112.3
C3 C2 C1 112.7(5)
C3 C2 H2A 109.1
C1 C2 H2A 109.1
C3 C2 H2B 109.1
C1 C2 H2B 109.1
H2A C2 H2B 107.8
O10 C3 C2 114.1(7)
O10 C3 C4 109.6(6)
C2 C3 C4 113.3(6)
O10 C3 H3 106.4
C2 C3 H3 106.4
C4 C3 H3 106.4
C5 C4 C3 112.7(5)
C5 C4 H4A 109.0
C3 C4 H4A 109.0
C5 C4 H4B 109.0
C3 C4 H4B 109.0
H4A C4 H4B 107.8
C4 C5 C8 105.2(5)
C4 C5 C6 113.8(6)
C8 C5 C6 96.7(5)
C4 C5 H5 113.2
C8 C5 H5 113.2
C6 C5 H5 113.2
C7 C6 C5 109.0(5)
C7 C6 H6A 109.9
C5 C6 H6A 109.9
C7 C6 H6B 109.9
C5 C6 H6B 109.9
H6A C6 H6B 108.3
C6 C7 C1 107.2(5)
C6 C7 H7A 110.3
C1 C7 H7A 110.3
C6 C7 H7B 110.3
C1 C7 H7B 110.3
H7A C7 H7B 108.5
N10 C8 N9 53.1(4)
N10 C8 C1 123.9(6)
N9 C8 C1 126.2(7)
N10 C8 C5 120.0(6)
N9 C8 C5 121.9(6)
C1 C8 C5 104.9(5)
N10 N9 C8 63.3(5)
N9 N10 C8 63.6(5)
C3 O10 H10 109.5
C11 O1 C42 118.1(3)
O1 C11 O51 111.4(3)
O1 C11 C21 109.4(3)
O51 C11 C21 108.4(3)
O1 C11 H11 109.2
O51 C11 H11 109.2
C21 C11 H11 109.2
O81 C21 C31 108.6(3)
O81 C21 C11 112.4(3)
C31 C21 C11 110.8(3)
O81 C21 H21 108.3
C31 C21 H21 108.3
C11 C21 H21 108.3
O79 C31 C41 111.2(3)
O79 C31 C21 108.5(3)
C41 C31 C21 109.8(3)
O79 C31 H31 109.1
C41 C31 H31 109.1
C21 C31 H31 109.1
O7 C41 C31 107.7(3)
O7 C41 C51 112.0(3)
C31 C41 C51 110.3(3)
O7 C41 H41 108.9
C31 C41 H41 108.9
C51 C41 H41 108.9
O51 C51 C58 108.0(3)
O51 C51 C41 108.3(3)
C58 C51 C41 115.4(3)
O51 C51 H51 108.3
C58 C51 H51 108.3
C41 C51 H51 108.3
C11 O51 C51 113.4(3)
O59 C58 C51 110.6(3)
O59 C58 H58A 109.5
C51 C58 H58A 109.5
O59 C58 H58B 109.5
C51 C58 H58B 109.5
H58A C58 H58B 108.1
C60 O59 C58 112.0(3)
O59 C60 H60A 109.5
O59 C60 H60B 109.5
H60A C60 H60B 109.5
O59 C60 H60C 109.5
H60A C60 H60C 109.5
H60B C60 H60C 109.5
C82 O81 C21 113.9(3)
O81 C82 H82A 109.5
O81 C82 H82B 109.5
H82A C82 H82B 109.5
O81 C82 H82C 109.5
H82A C82 H82C 109.5
H82B C82 H82C 109.5
C31 O79 C80 113.8(3)
O79 C80 H80A 109.5
O79 C80 H80B 109.5
H80A C80 H80B 109.5
O79 C80 H80C 109.5
H80A C80 H80C 109.5
H80B C80 H80C 109.5
C12 O2 C43 114.5(3)
C12 O52 C52 114.9(2)
O2 C12 O52 111.7(3)
O2 C12 C22 110.1(3)
O52 C12 C22 108.7(3)
O2 C12 H12 108.8
O52 C12 H12 108.8
C22 C12 H12 108.8
O85 C22 C12 110.4(3)
O85 C22 C32 109.0(3)
C12 C22 C32 112.0(3)
O85 C22 H22 108.5
C12 C22 H22 108.5
C32 C22 H22 108.5
O83 C32 C42 109.0(3)
O83 C32 C22 109.5(3)
C42 C32 C22 111.0(3)
O83 C32 H32 109.1
C42 C32 H32 109.1
C22 C32 H32 109.1
O1 C42 C32 105.7(3)
O1 C42 C52 110.5(3)
C32 C42 C52 110.5(3)
O1 C42 H42 110.0
C32 C42 H42 110.0
C52 C42 H42 110.0
O52 C52 C61 105.2(3)
O52 C52 C42 110.3(3)
C61 C52 C42 113.4(3)
O52 C52 H52 109.3
C61 C52 H52 109.3
C42 C52 H52 109.3
O62 C61 C52 108.5(3)
O62 C61 H61A 110.0
C52 C61 H61A 110.0
O62 C61 H61B 110.0
C52 C61 H61B 110.0
H61A C61 H61B 108.4
C61 O62 C63 112.8(3)
O62 C63 H63A 109.5
O62 C63 H63B 109.5
H63A C63 H63B 109.5
O62 C63 H63C 109.5
H63A C63 H63C 109.5
H63B C63 H63C 109.5
C86 O85 C22 115.7(4)
O85 C86 H86A 109.5
O85 C86 H86B 109.5
H86A C86 H86B 109.5
O85 C86 H86C 109.5
H86A C86 H86C 109.5
H86B C86 H86C 109.5
C32 O83 C84 113.7(4)
O83 C84 H84A 109.5
O83 C84 H84B 109.5
H84A C84 H84B 109.5
O83 C84 H84C 109.5
H84A C84 H84C 109.5
H84B C84 H84C 109.5
C13 O3 C44 119.1(3)
C13 O53 C53 112.0(2)
O3 C13 O53 109.5(3)
O3 C13 C23 109.0(3)
O53 C13 C23 109.0(3)
O3 C13 H13 109.8
O53 C13 H13 109.8
C23 C13 H13 109.8
O89 C23 C33 109.8(3)
O89 C23 C13 110.5(3)
C33 C23 C13 110.7(3)
O89 C23 H23 108.6
C33 C23 H23 108.6
C13 C23 H23 108.6
O87 C33 C23 110.3(3)
O87 C33 C43 108.4(3)
C23 C33 C43 110.6(3)
O87 C33 H33 109.2
C23 C33 H33 109.2
C43 C33 H33 109.2
O2 C43 C33 110.1(3)
O2 C43 C53 107.9(3)
C33 C43 C53 111.4(3)
O2 C43 H43 109.1
C33 C43 H43 109.1
C53 C43 H43 109.1
O53 C53 C64 106.2(3)
O53 C53 C43 109.1(3)
C64 C53 C43 114.1(3)
O53 C53 H53 109.1
C64 C53 H53 109.1
C43 C53 H53 109.1
O65 C64 C53 109.2(4)
O65 C64 H64A 109.7
C53 C64 H64A 109.8
O65 C64 H64B 110.0
C53 C64 H64B 109.8
H64A C64 H64B 108.3
C66 O65 C64 112.8(8)
O65 C66 H66A 109.5
O65 C66 H66B 109.5
H66A C66 H66B 109.5
O65 C66 H66C 109.4
H66A C66 H66C 109.5
H66B C66 H66C 109.5
O65X C66X H66D 109.3
O65X C66X H66E 109.7
H66D C66X H66E 109.5
O65X C66X H66F 109.3
H66D C66X H66F 109.5
H66E C66X H66F 109.5
C90 O89 C23 115.9(3)
O89 C90 H90A 109.5
O89 C90 H90B 109.5
H90A C90 H90B 109.5
O89 C90 H90C 109.5
H90A C90 H90C 109.5
H90B C90 H90C 109.5
C88 O87 C33 114.7(3)
O87 C88 H88A 109.5
O87 C88 H88B 109.5
H88A C88 H88B 109.5
O87 C88 H88C 109.5
H88A C88 H88C 109.5
H88B C88 H88C 109.5
C14 O4 C45 116.2(3)
C14 O54 C54 113.5(3)
O4 C14 O54 110.7(3)
O4 C14 C24 110.2(3)
O54 C14 C24 110.3(3)
O4 C14 H14 108.5
O54 C14 H14 108.5
C24 C14 H14 108.5
O93 C24 C14 110.7(3)
O93 C24 C34 111.5(3)
C14 C24 C34 110.7(3)
O93 C24 H24 108.0
C14 C24 H24 108.0
C34 C24 H24 108.0
O91 C34 C24 108.6(3)
O91 C34 C44 110.6(3)
C24 C34 C44 110.7(3)
O91 C34 H34 109.0
C24 C34 H34 109.0
C44 C34 H34 109.0
O3 C44 C54 113.9(3)
O3 C44 C34 103.5(3)
C54 C44 C34 108.6(3)
O3 C44 H44 110.2
C54 C44 H44 110.2
C34 C44 H44 110.2
O54 C54 C67 105.0(3)
O54 C54 C44 109.7(3)
C67 C54 C44 117.1(3)
O54 C54 H54 108.2
C67 C54 H54 108.2
C44 C54 H54 108.2
O68 C67 C54 110.9(3)
O68 C67 H67D 109.5
C54 C67 H67D 109.5
O68 C67 H67E 109.5
C54 C67 H67E 109.5
H67D C67 H67E 108.1
C69 O68 C67 112.3(3)
O68 C69 H69F 109.5
O68 C69 H69G 109.5
H69F C69 H69G 109.5
O68 C69 H69H 109.5
H69F C69 H69H 109.5
H69G C69 H69H 109.5
C94 O93 C24 115.2(3)
O93 C94 H94A 109.5
O93 C94 H94B 109.5
H94A C94 H94B 109.5
O93 C94 H94C 109.5
H94A C94 H94C 109.5
H94B C94 H94C 109.5
C34 O91 C92 114.5(3)
O91 C92 H92A 109.5
O91 C92 H92B 109.5
H92A C92 H92B 109.5
O91 C92 H92C 109.5
H92A C92 H92C 109.5
H92B C92 H92C 109.5
C15 O5 C46 117.2(3)
C15 O55 C55 113.7(3)
O5 C15 O55 111.5(3)
O5 C15 C25 110.0(3)
O55 C15 C25 107.8(3)
O5 C15 H15 109.2
O55 C15 H15 109.2
C25 C15 H15 109.2
O97 C25 C35 107.2(3)
O97 C25 C15 113.3(3)
C35 C25 C15 112.8(3)
O97 C25 H25 107.8
C35 C25 H25 107.8
C15 C25 H25 107.8
O95 C35 C25 110.6(3)
O95 C35 C45 106.5(3)
C25 C35 C45 112.0(3)
O95 C35 H35 109.2
C25 C35 H35 109.2
C45 C35 H35 109.2
O4 C45 C35 107.9(3)
O4 C45 C55 109.2(3)
C35 C45 C55 112.4(3)
O4 C45 H45 109.1
C35 C45 H45 109.1
C55 C45 H45 109.1
O55 C55 C70 105.1(3)
O55 C55 C45 108.6(3)
C70 C55 C45 113.2(3)
O55 C55 H55 109.9
C70 C55 H55 109.9
C45 C55 H55 109.9
O71 C70 C55 112.4(3)
O71 C70 H70D 109.1
C55 C70 H70D 109.1
O71 C70 H70E 109.1
C55 C70 H70E 109.1
H70D C70 H70E 107.8
C72 O71 C70 113.8(4)
O71 C72 H72F 109.5
O71 C72 H72G 109.5
H72F C72 H72G 109.5
O71 C72 H72H 109.5
H72F C72 H72H 109.5
H72G C72 H72H 109.5
C98 O97 C25 115.1(4)
O97 C98 H98A 109.5
O97 C98 H98B 109.5
H98A C98 H98B 109.5
O97 C98 H98C 109.5
H98A C98 H98C 109.5
H98B C98 H98C 109.5
C35 O95 C96 114.5(3)
O95 C96 H96A 109.5
O95 C96 H96B 109.5
H96A C96 H96B 109.5
O95 C96 H96C 109.5
H96A C96 H96C 109.5
H96B C96 H96C 109.5
C16 O6 C47 115.6(2)
C16 O56 C56 114.2(3)
O6 C16 O56 110.9(3)
O6 C16 C26 110.3(3)
O56 C16 C26 109.8(3)
O6 C16 H16 108.6
O56 C16 H16 108.6
C26 C16 H16 108.6
O101 C26 C16 109.4(3)
O101 C26 C36 111.5(3)
C16 C26 C36 111.8(3)
O101 C26 H26 108.0
C16 C26 H26 108.0
C36 C26 H26 108.0
O99 C36 C46 110.2(3)
O99 C36 C26 108.2(3)
C46 C36 C26 110.4(3)
O99 C36 H36 109.4
C46 C36 H36 109.4
C26 C36 H36 109.4
O5 C46 C36 105.9(3)
O5 C46 C56 112.6(3)
C36 C46 C56 109.4(3)
O5 C46 H46 109.6
C36 C46 H46 109.6
C56 C46 H46 109.6
O56 C56 C73 107.2(3)
O56 C56 C46 109.1(3)
C73 C56 C46 116.4(3)
O56 C56 H56 108.0
C73 C56 H56 108.0
C46 C56 H56 108.0
O74 C73 C56 110.5(3)
O74 C73 H73D 109.6
C56 C73 H73D 109.6
O74 C73 H73E 109.6
C56 C73 H73E 109.6
H73D C73 H73E 108.1
C73 O74 C75 111.4(4)
O74 C75 H75F 109.5
O74 C75 H75G 109.5
H75F C75 H75G 109.5
O74 C75 H75H 109.5
H75F C75 H75H 109.5
H75G C75 H75H 109.5
C102 O101 C26 115.4(3)
O101 C102 H10A 109.5
O101 C102 H10B 109.5
H10A C102 H10B 109.5
O101 C102 H10C 109.5
H10A C102 H10C 109.5
H10B C102 H10C 109.5
C100 O99 C36 114.2(3)
O99 C100 H10D 109.5
O99 C100 H10E 109.5
H10D C100 H10E 109.5
O99 C100 H10F 109.5
H10D C100 H10F 109.5
H10E C100 H10F 109.5
C17 O7 C41 117.8(3)
C17 O57 C57 113.2(3)
O7 C17 O57 111.8(3)
O7 C17 C27 110.6(3)
O57 C17 C27 107.2(3)
O7 C17 H17 109.0
O57 C17 H17 109.0
C27 C17 H17 109.0
O105 C27 C37 107.4(4)
O105 C27 C17 112.6(3)
C37 C27 C17 111.5(3)
O105 C27 H27 108.4
C37 C27 H27 108.4
C17 C27 H27 108.4
O103 C37 C27 109.9(3)
O103 C37 C47 106.3(3)
C27 C37 C47 112.1(3)
O103 C37 H37 109.5
C27 C37 H37 109.5
C47 C37 H37 109.5
O6 C47 C37 107.6(3)
O6 C47 C57 107.8(3)
C37 C47 C57 112.5(3)
O6 C47 H47 109.6
C37 C47 H47 109.6
C57 C47 H47 109.6
O57 C57 C76 107.5(5)
O57 C57 C76X 100.3(10)
C76 C57 C76X 19.8(6)
O57 C57 C47 109.6(3)
C76 C57 C47 115.7(4)
C76X C57 C47 102.6(10)
O57 C57 H57 107.9
C76 C57 H57 107.9
C76X C57 H57 127.5
C47 C57 H57 107.9
O77 C76 C57 104.2(5)
O77 C76 H76A 110.9
C57 C76 H76A 110.9
O77 C76 H76B 110.9
C57 C76 H76B 110.9
H76A C76 H76B 108.9
C78 O77 C76 112.1(6)
O77 C78 H78A 109.5
O77 C78 H78B 109.5
H78A C78 H78B 109.5
O77 C78 H78C 109.5
H78A C78 H78C 109.5
H78B C78 H78C 109.5
O77X C76X C57 127.7(10)
O77X C76X H76C 105.4
C57 C76X H76C 105.4
O77X C76X H76D 105.4
C57 C76X H76D 105.4
H76C C76X H76D 106.0
C78X O77X C76X 125.1(13)
O77X C78X H78D 109.5
O77X C78X H78E 109.5
H78D C78X H78E 109.5
O77X C78X H78F 109.5
H78D C78X H78F 109.5
H78E C78X H78F 109.5
C106 O105 C27 114.3(5)
O105 C106 H10G 109.5
O105 C106 H10H 109.5
H10G C106 H10H 109.5
O105 C106 H10J 109.5
H10G C106 H10J 109.5
H10H C106 H10J 109.5
C37 O103 C104 115.5(3)
O103 C104 H10X 109.5
O103 C104 H10Y 109.5
H10X C104 H10Y 109.5
O103 C104 H10Z 109.5
H10X C104 H10Z 109.5
H10Y C104 H10Z 109.5

loop_
_geom_bond_atom_site_label_1
_geom_bond_atom_site_label_2
_geom_bond_distance
C1 C8 1.481(8)
C1 C2 1.545(8)
C1 C7 1.591(8)
C1 H1 1.0000
C2 C3 1.416(9)
C2 H2A 0.9900
C2 H2B 0.9900
C3 O10 1.411(8)
C3 C4 1.564(9)
C3 H3 1.0000
C4 C5 1.505(8)
C4 H4A 0.9900
C4 H4B 0.9900
C5 C8 1.539(9)
C5 C6 1.601(9)
C5 H5 1.0000
C6 C7 1.401(8)
C6 H6A 0.9900
C6 H6B 0.9900
C7 H7A 0.9900
C7 H7B 0.9900
C8 N10 1.439(8)
C8 N9 1.443(8)
N9 N10 1.288(8)
O10 H10 0.8400
O1 C11 1.407(4)
O1 C42 1.441(4)
C11 O51 1.414(4)
C11 C21 1.544(5)
C11 H11 1.0000
C21 O81 1.411(5)
C21 C31 1.515(5)
C21 H21 1.0000
C31 O79 1.414(4)
C31 C41 1.506(5)
C31 H31 1.0000
C41 O7 1.431(4)
C41 C51 1.527(5)
C41 H41 1.0000
C51 O51 1.442(4)
C51 C58 1.498(5)
C51 H51 1.0000
C58 O59 1.421(5)
C58 H58A 0.9900
C58 H58B 0.9900
O59 C60 1.418(5)
C60 H60A 0.9800
C60 H60B 0.9800
C60 H60C 0.9800
O81 C82 1.400(5)
C82 H82A 0.9800
C82 H82B 0.9800
C82 H82C 0.9800
O79 C80 1.443(6)
C80 H80A 0.9800
C80 H80B 0.9800
C80 H80C 0.9800
O2 C12 1.412(4)
O2 C43 1.435(4)
O52 C12 1.418(4)
O52 C52 1.445(4)
C12 C22 1.511(5)
C12 H12 1.0000
C22 O85 1.432(5)
C22 C32 1.523(5)
C22 H22 1.0000
C32 O83 1.414(4)
C32 C42 1.520(5)
C32 H32 1.0000
C42 C52 1.535(5)
C42 H42 1.0000
C52 C61 1.506(5)
C52 H52 1.0000
C61 O62 1.411(5)
C61 H61A 0.9900
C61 H61B 0.9900
O62 C63 1.419(5)
C63 H63A 0.9800
C63 H63B 0.9800
C63 H63C 0.9800
O85 C86 1.383(6)
C86 H86A 0.9800
C86 H86B 0.9800
C86 H86C 0.9800
O83 C84 1.438(6)
C84 H84A 0.9800
C84 H84B 0.9800
C84 H84C 0.9800
O3 C13 1.404(4)
O3 C44 1.425(4)
O53 C13 1.424(4)
O53 C53 1.445(4)
C13 C23 1.525(5)
C13 H13 1.0000
C23 O89 1.425(4)
C23 C33 1.516(5)
C23 H23 1.0000
C33 O87 1.421(4)
C33 C43 1.519(5)
C33 H33 1.0000
C43 C53 1.524(5)
C43 H43 1.0000
C53 C64 1.520(5)
C53 H53 1.0000
C64 O65 1.434(5)
C64 H64A 0.9900
C64 H64B 0.9900
O65 C66 1.411(6)
C66 H66A 0.9800
C66 H66B 0.9800
C66 H66C 0.9800
O65X C66X 1.398(8)
C66X H66D 0.9800
C66X H66E 0.9800
C66X H66F 0.9800
O89 C90 1.362(5)
C90 H90A 0.9800
C90 H90B 0.9800
C90 H90C 0.9800
O87 C88 1.419(5)
C88 H88A 0.9800
C88 H88B 0.9800
C88 H88C 0.9800
O4 C14 1.413(4)
O4 C45 1.435(4)
O54 C14 1.420(4)
O54 C54 1.440(4)
C14 C24 1.513(5)
C14 H14 1.0000
C24 O93 1.401(4)
C24 C34 1.521(5)
C24 H24 1.0000
C34 O91 1.422(4)
C34 C44 1.535(5)
C34 H34 1.0000
C44 C54 1.524(5)
C44 H44 1.0000
C54 C67 1.521(5)
C54 H54 1.0000
C67 O68 1.425(4)
C67 H67D 0.9900
C67 H67E 0.9900
O68 C69 1.393(5)
C69 H69F 0.9800
C69 H69G 0.9800
C69 H69H 0.9800
O93 C94 1.389(5)
C94 H94A 0.9800
C94 H94B 0.9800
C94 H94C 0.9800
O91 C92 1.425(5)
C92 H92A 0.9800
C92 H92B 0.9800
C92 H92C 0.9800
O5 C15 1.411(4)
O5 C46 1.437(4)
O55 C15 1.413(5)
O55 C55 1.447(4)
C15 C25 1.524(5)
C15 H15 1.0000
C25 O97 1.420(5)
C25 C35 1.514(5)
C25 H25 1.0000
C35 O95 1.420(4)
C35 C45 1.525(5)
C35 H35 1.0000
C45 C55 1.529(5)
C45 H45 1.0000
C55 C70 1.508(5)
C55 H55 1.0000
C70 O71 1.410(5)
C70 H70D 0.9900
C70 H70E 0.9900
O71 C72 1.361(7)
C72 H72F 0.9800
C72 H72G 0.9800
C72 H72H 0.9800
O97 C98 1.399(6)
C98 H98A 0.9800
C98 H98B 0.9800
C98 H98C 0.9800
O95 C96 1.423(5)
C96 H96A 0.9800
C96 H96B 0.9800
C96 H96C 0.9800
O6 C16 1.414(4)
O6 C47 1.441(4)
O56 C16 1.418(4)
O56 C56 1.437(4)
C16 C26 1.512(5)
C16 H16 1.0000
C26 O101 1.423(5)
C26 C36 1.521(5)
C26 H26 1.0000
C36 O99 1.426(4)
C36 C46 1.512(5)
C36 H36 1.0000
C46 C56 1.523(5)
C46 H46 1.0000
C56 C73 1.499(5)
C56 H56 1.0000
C73 O74 1.420(5)
C73 H73D 0.9900
C73 H73E 0.9900
O74 C75 1.427(6)
C75 H75F 0.9800
C75 H75G 0.9800
C75 H75H 0.9800
O101 C102 1.409(5)
C102 H10A 0.9800
C102 H10B 0.9800
C102 H10C 0.9800
O99 C100 1.411(5)
C100 H10D 0.9800
C100 H10E 0.9800
C100 H10F 0.9800
O7 C17 1.401(5)
O57 C17 1.416(5)
O57 C57 1.441(5)
C17 C27 1.535(6)
C17 H17 1.0000
C27 O105 1.428(6)
C27 C37 1.514(5)
C27 H27 1.0000
C37 O103 1.420(4)
C37 C47 1.516(5)
C37 H37 1.0000
C47 C57 1.530(5)
C47 H47 1.0000
C57 C76 1.502(7)
C57 C76X 1.513(9)
C57 H57 1.0000
C76 O77 1.408(7)
C76 H76A 0.9900
C76 H76B 0.9900
O77 C78 1.348(7)
C78 H78A 0.9800
C78 H78B 0.9800
C78 H78C 0.9800
C76X O77X 1.426(9)
C76X H76C 0.9900
C76X H76D 0.9900
O77X C78X 1.386(9)
C78X H78D 0.9800
C78X H78E 0.9800
C78X H78F 0.9800
O105 C106 1.419(6)
C106 H10G 0.9800
C106 H10H 0.9800
C106 H10J 0.9800
O103 C104 1.420(5)
C104 H10X 0.9800
C104 H10Y 0.9800
C104 H10Z 0.9800

loop_
_geom_torsion_atom_site_label_1
_geom_torsion_atom_site_label_2
_geom_torsion_atom_site_label_3
_geom_torsion_atom_site_label_4
_geom_torsion
C8 C1 C2 C3 -62.2(8)
C7 C1 C2 C3 46.2(8)
C1 C2 C3 O10 -79.8(8)
C1 C2 C3 C4 46.5(8)
O10 C3 C4 C5 83.7(7)
C2 C3 C4 C5 -44.9(8)
C3 C4 C5 C8 55.3(7)
C3 C4 C5 C6 -49.3(8)
C4 C5 C6 C7 81.2(7)
C8 C5 C6 C7 -28.8(7)
C5 C6 C7 C1 2.9(7)
C8 C1 C7 C6 25.4(6)
C2 C1 C7 C6 -86.3(7)
C2 C1 C8 N10 -143.2(7)
C7 C1 C8 N10 98.4(8)
C2 C1 C8 N9 -77.1(8)
C7 C1 C8 N9 164.6(6)
C2 C1 C8 C5 73.5(6)
C7 C1 C8 C5 -44.9(6)
C4 C5 C8 N10 143.5(7)
C6 C5 C8 N10 -99.6(7)
C4 C5 C8 N9 80.7(8)
C6 C5 C8 N9 -162.3(7)
C4 C5 C8 C1 -71.5(6)
C6 C5 C8 C1 45.5(6)
C1 C8 N9 N10 -108.3(8)
C5 C8 N9 N10 105.6(8)
C1 C8 N10 N9 112.7(8)
C5 C8 N10 N9 -109.2(7)
C42 O1 C11 O51 102.4(3)
C42 O1 C11 C21 -137.7(3)
O1 C11 C21 O81 56.1(4)
O51 C11 C21 O81 177.8(3)
O1 C11 C21 C31 -65.6(4)
O51 C11 C21 C31 56.1(4)
O81 C21 C31 O79 60.7(4)
C11 C21 C31 O79 -175.4(3)
O81 C21 C31 C41 -177.5(3)
C11 C21 C31 C41 -53.6(4)
O79 C31 C41 O7 -62.6(4)
C21 C31 C41 O7 177.3(3)
O79 C31 C41 C51 174.9(3)
C21 C31 C41 C51 54.8(4)
O7 C41 C51 O51 -178.0(3)
C31 C41 C51 O51 -58.1(4)
O7 C41 C51 C58 60.9(4)
C31 C41 C51 C58 -179.2(3)
O1 C11 O51 C51 58.1(4)
C21 C11 O51 C51 -62.3(3)
C58 C51 O51 C11 -170.6(3)
C41 C51 O51 C11 63.8(3)
O51 C51 C58 O59 -73.4(4)
C41 C51 C58 O59 47.9(4)
C51 C58 O59 C60 -172.0(3)
C31 C21 O81 C82 -165.6(3)
C11 C21 O81 C82 71.4(4)
C41 C31 O79 C80 104.2(5)
C21 C31 O79 C80 -134.8(4)
C43 O2 C12 O52 85.5(3)
C43 O2 C12 C22 -153.7(3)
C52 O52 C12 O2 60.8(4)
C52 O52 C12 C22 -60.9(3)
O2 C12 C22 O85 55.1(4)
O52 C12 C22 O85 177.7(3)
O2 C12 C22 C32 -66.6(4)
O52 C12 C22 C32 56.1(4)
O85 C22 C32 O83 64.5(4)
C12 C22 C32 O83 -173.0(3)
O85 C22 C32 C42 -175.2(3)
C12 C22 C32 C42 -52.7(4)
C11 O1 C42 C32 138.4(3)
C11 O1 C42 C52 -102.0(3)
O83 C32 C42 O1 -69.8(4)
C22 C32 C42 O1 169.6(3)
O83 C32 C42 C52 170.7(3)
C22 C32 C42 C52 50.0(4)
C12 O52 C52 C61 -177.5(3)
C12 O52 C52 C42 59.8(3)
O1 C42 C52 O52 -168.9(2)
C32 C42 C52 O52 -52.2(4)
O1 C42 C52 C61 73.5(4)
C32 C42 C52 C61 -169.9(3)
O52 C52 C61 O62 75.5(4)
C42 C52 C61 O62 -163.9(3)
C52 C61 O62 C63 -173.3(3)
C12 C22 O85 C86 126.7(5)
C32 C22 O85 C86 -109.9(5)
C42 C32 O83 C84 123.0(4)
C22 C32 O83 C84 -115.4(4)
C44 O3 C13 O53 110.3(3)
C44 O3 C13 C23 -130.6(3)
C53 O53 C13 O3 54.5(3)
C53 O53 C13 C23 -64.7(3)
O3 C13 C23 O89 60.3(4)
O53 C13 C23 O89 179.8(3)
O3 C13 C23 C33 -61.6(3)
O53 C13 C23 C33 57.9(3)
O89 C23 C33 O87 66.2(3)
C13 C23 C33 O87 -171.4(3)
O89 C23 C33 C43 -173.9(3)
C13 C23 C33 C43 -51.6(4)
C12 O2 C43 C33 96.5(3)
C12 O2 C43 C53 -141.7(3)
O87 C33 C43 O2 -68.7(3)
C23 C33 C43 O2 170.3(3)
O87 C33 C43 C53 171.6(3)
C23 C33 C43 C53 50.6(4)
C13 O53 C53 C64 -173.3(3)
C13 O53 C53 C43 63.3(3)
O2 C43 C53 O53 -176.1(2)
C33 C43 C53 O53 -55.1(4)
O2 C43 C53 C64 65.3(4)
C33 C43 C53 C64 -173.7(3)
O53 C53 C64 O65 129.7(4)
C43 C53 C64 O65 -110.1(4)
C53 C64 O65 C66 -172.6(5)
C33 C23 O89 C90 -142.4(5)
C13 C23 O89 C90 95.2(5)
C23 C33 O87 C88 -98.4(4)
C43 C33 O87 C88 140.4(3)
C45 O4 C14 O54 90.2(3)
C45 O4 C14 C24 -147.5(3)
C54 O54 C14 O4 61.9(3)
C54 O54 C14 C24 -60.4(3)
O4 C14 C24 O93 56.2(4)
O54 C14 C24 O93 178.8(3)
O4 C14 C24 C34 -67.9(4)
O54 C14 C24 C34 54.7(4)
O93 C24 C34 O91 61.7(3)
C14 C24 C34 O91 -174.7(3)
O93 C24 C34 C44 -176.8(3)
C14 C24 C34 C44 -53.1(4)
C13 O3 C44 C54 -71.8(4)
C13 O3 C44 C34 170.5(3)
O91 C34 C44 O3 -63.9(3)
C24 C34 C44 O3 175.6(3)
O91 C34 C44 C54 174.7(3)
C24 C34 C44 C54 54.2(3)
C14 O54 C54 C67 -171.0(3)
C14 O54 C54 C44 62.4(3)
O3 C44 C54 O54 -172.1(3)
C34 C44 C54 O54 -57.4(3)
O3 C44 C54 C67 68.4(4)
C34 C44 C54 C67 -176.9(3)
O54 C54 C67 O68 -69.8(3)
C44 C54 C67 O68 52.2(4)
C54 C67 O68 C69 141.6(4)
C14 C24 O93 C94 126.2(4)
C34 C24 O93 C94 -110.2(4)
C24 C34 O91 C92 -131.8(3)
C44 C34 O91 C92 106.6(3)
C46 O5 C15 O55 106.6(3)
C46 O5 C15 C25 -134.0(3)
C55 O55 C15 O5 55.3(4)
C55 O55 C15 C25 -65.5(4)
O5 C15 C25 O97 55.5(4)
O55 C15 C25 O97 177.2(3)
O5 C15 C25 C35 -66.5(4)
O55 C15 C25 C35 55.2(4)
O97 C25 C35 O95 69.2(4)
C15 C25 C35 O95 -165.4(3)
O97 C25 C35 C45 -172.1(3)
C15 C25 C35 C45 -46.7(4)
C14 O4 C45 C35 108.8(3)
C14 O4 C45 C55 -128.8(3)
O95 C35 C45 O4 -73.5(3)
C25 C35 C45 O4 165.4(3)
O95 C35 C45 C55 166.1(3)
C25 C35 C45 C55 45.0(4)
C15 O55 C55 C70 -174.3(3)
C15 O55 C55 C45 64.3(4)
O4 C45 C55 O55 -171.3(3)
C35 C45 C55 O55 -51.6(4)
O4 C45 C55 C70 72.4(4)
C35 C45 C55 C70 -167.9(3)
O55 C55 C70 O71 68.5(4)
C45 C55 C70 O71 -173.1(3)
C55 C70 O71 C72 82.8(5)
C35 C25 O97 C98 -158.1(4)
C15 C25 O97 C98 76.8(4)
C25 C35 O95 C96 -96.9(4)
C45 C35 O95 C96 141.1(3)
C47 O6 C16 O56 92.8(3)
C47 O6 C16 C26 -145.3(3)
C56 O56 C16 O6 62.9(3)
C56 O56 C16 C26 -59.3(3)
O6 C16 C26 O101 54.4(4)
O56 C16 C26 O101 177.0(3)
O6 C16 C26 C36 -69.6(4)
O56 C16 C26 C36 53.0(4)
O101 C26 C36 O99 64.2(4)
C16 C26 C36 O99 -173.0(3)
O101 C26 C36 C46 -175.1(3)
C16 C26 C36 C46 -52.3(4)
C15 O5 C46 C36 148.6(3)
C15 O5 C46 C56 -91.9(4)
O99 C36 C46 O5 -64.6(3)
C26 C36 C46 O5 176.0(3)
O99 C36 C46 C56 173.8(3)
C26 C36 C46 C56 54.4(4)
C16 O56 C56 C73 -170.9(3)
C16 O56 C56 C46 62.3(4)
O5 C46 C56 O56 -175.6(3)
C36 C46 C56 O56 -58.1(4)
O5 C46 C56 C73 63.1(4)
C36 C46 C56 C73 -179.5(3)
O56 C56 C73 O74 -72.5(4)
C46 C56 C73 O74 49.8(4)
C56 C73 O74 C75 -176.3(4)
C16 C26 O101 C102 137.7(3)
C36 C26 O101 C102 -98.2(4)
C46 C36 O99 C100 107.6(4)
C26 C36 O99 C100 -131.7(4)
C31 C41 O7 C17 145.2(3)
C51 C41 O7 C17 -93.4(4)
C41 O7 C17 O57 110.5(3)
C41 O7 C17 C27 -130.0(3)
C57 O57 C17 O7 55.1(4)
C57 O57 C17 C27 -66.3(4)
O7 C17 C27 O105 56.7(4)
O57 C17 C27 O105 178.8(3)
O7 C17 C27 C37 -64.2(5)
O57 C17 C27 C37 58.0(4)
O105 C27 C37 O103 69.2(4)
C17 C27 C37 O103 -166.9(3)
O105 C27 C37 C47 -172.9(3)
C17 C27 C37 C47 -49.0(4)
C16 O6 C47 C37 107.3(3)
C16 O6 C47 C57 -131.1(3)
O103 C37 C47 O6 -76.3(3)
C27 C37 C47 O6 163.6(3)
O103 C37 C47 C57 165.2(3)
C27 C37 C47 C57 45.0(4)
C17 O57 C57 C76 -170.5(4)
C17 O57 C57 C76X 170.5(8)
C17 O57 C57 C47 63.0(4)
O6 C47 C57 O57 -168.5(3)
C37 C47 C57 O57 -50.0(4)
O6 C47 C57 C76 69.8(6)
C37 C47 C57 C76 -171.7(5)
O6 C47 C57 C76X 85.6(9)
C37 C47 C57 C76X -156.0(9)
O57 C57 C76 O77 65.9(7)
C76X C57 C76 O77 137(5)
C47 C57 C76 O77 -171.2(5)
C57 C76 O77 C78 -157.4(8)
O57 C57 C76X O77X -59(2)
C76 C57 C76X O77X -173(6)
C47 C57 C76X O77X 54(3)
C57 C76X O77X C78X -176(2)
C37 C27 O105 C106 -165.2(4)
C17 C27 O105 C106 71.6(5)
C27 C37 O103 C104 -95.7(4)
C47 C37 O103 C104 142.8(3)
